data_2003097
loop_
_publ_author_name
'Alberius Henning, Peter'
'Lidin, Sven'
'Pet\<r\'i\<cek, Va\<clav'

_publ_section_title
;
 Iodo-oxyapatite, the first example from a new class of modulated
 apatites
;
_journal_issue 2
_journal_name_full 'Acta Crystallographica Section B'
_journal_page_first 165
_journal_page_last 169
_journal_paper_doi 10.1107/S0108768198012312
_journal_volume 55
_journal_year 1999
_chemical_formula_iupac '[Ca15 (PO4)9 I O]'
_chemical_formula_sum 'Ca15 I O37 P9'
_chemical_formula_weight 1598.8
_space_group_IT_number 176
_symmetry_cell_setting hexagonal
_symmetry_space_group_name_Hall '-P 6c'
_symmetry_space_group_name_H-M 'P 63/m'
_cell_angle_alpha 90
_cell_angle_beta 90
_cell_angle_gamma 120
_cell_formula_units_Z 2
_cell_length_a 9.5670(10)
_cell_length_b 9.5670(10)
_cell_length_c 20.754(2)
_cell_measurement_reflns_used 5000
_cell_measurement_temperature 293
_cell_measurement_theta_max 23.9
_cell_measurement_theta_min 1.96
_cell_volume 1645.1(3)
_diffrn_measurement_device 'area detector'
_diffrn_measurement_device_type 'STOE IPDS'
_diffrn_measurement_method 'phi rotation'
_diffrn_radiation_type 'Mo K\a'
_diffrn_radiation_wavelength 0.7107
_diffrn_reflns_av_R_equivalents 0.0836
_diffrn_reflns_av_sigmaI/netI 0.0639
_diffrn_reflns_limit_h_max 0
_diffrn_reflns_limit_h_min -8
_diffrn_reflns_limit_k_max 10
_diffrn_reflns_limit_k_min 0
_diffrn_reflns_limit_l_max 23
_diffrn_reflns_limit_l_min 0
_diffrn_reflns_number 878
_diffrn_reflns_theta_max 23.90
_diffrn_reflns_theta_min 1.96
_diffrn_standards_decay_% 0
_exptl_absorpt_coefficient_mu 3.887
_exptl_absorpt_correction_T_max 0.9169
_exptl_absorpt_correction_T_min 0.8591
_exptl_absorpt_correction_type 'numerical from crystal shape'
_exptl_crystal_colour colourless
_exptl_crystal_density_diffrn 3.227
_exptl_crystal_density_meas ?
_exptl_crystal_description 'hexagonal rod'
_exptl_crystal_F_000 1568
_exptl_crystal_size_max 0.18
_exptl_crystal_size_mid 0.025
_exptl_crystal_size_min 0.025
_refine_diff_density_max 2.50
_refine_diff_density_min -2.48
_refine_ls_extinction_coef -
_refine_ls_extinction_method none
_refine_ls_goodness_of_fit_all 1.01
_refine_ls_goodness_of_fit_obs 1.29
_refine_ls_number_parameters 72
_refine_ls_number_reflns 878
_refine_ls_R_factor_all 0.0937
_refine_ls_R_factor_obs 0.0452
_refine_ls_shift/esd_max 0.0001
_refine_ls_shift/esd_mean 0.0000
_refine_ls_structure_factor_coef F
_refine_ls_weighting_details w=1/(\s^2^(F)+0.0004F^2^)
_refine_ls_weighting_scheme calc
_refine_ls_wR_factor_all 0.0545
_refine_ls_wR_factor_obs 0.0459
_reflns_number_observed 419
_reflns_number_total 878
_reflns_observed_criterion I>2\s(I)
_cod_data_source_file os0009.cif
_cod_data_source_block iodo
_cod_depositor_comments
;
The following automatic conversions were performed:

'_refine_ls_weighting_scheme' value 'w=1/(\s^2^(F)+0.0004F^2^)' was
changed to 'calc'. New tag '_refine_ls_weighting_details' was
created. The value of the new tag was set to
'w=1/(\s^2^(F)+0.0004F^2^)'.

Automatic conversion script
Id: cif_fix_values 3143 2015-03-26 13:38:13Z robertas 
;
_cod_original_cell_volume 1645.07
_cod_database_code 2003097

loop_
_symmetry_equiv_pos_site_id
_symmetry_equiv_pos_as_xyz
1 x,y,z
2 x-y,x,1/2+z
3 -y,x-y,z
4 -x,-y,1/2+z
5 -x+y,-x,z
6 y,-x+y,1/2+z
7 -x,-y,-z
8 -x+y,-x,1/2-z
9 y,-x+y,-z
10 x,y,1/2-z
11 x-y,x,-z
12 -y,x-y,1/2-z

loop_
_atom_site_aniso_label
_atom_site_aniso_U_11
_atom_site_aniso_U_22
_atom_site_aniso_U_33
_atom_site_aniso_U_12
_atom_site_aniso_U_13
_atom_site_aniso_U_23
O(11) 0.017(3) 0.010(3) 0.060(6) 0.008(2) 0 0
O(12) 0.017(3) 0.010(3) 0.060(6) 0.008(2) 0 0
O(21) 0.012(2) 0.015(2) 0.011(3) 0.011(2) 0 0
O(22) 0.012(2) 0.015(2) 0.011(3) 0.011(2) 0 0
O(31) 0.029(2) 0.055(3) 0.034(3) 0.033(3) -0.021(2) -0.029(3)
O(32) 0.029(2) 0.055(3) 0.034(3) 0.033(3) -0.021(2) -0.029(3)
O(33) 0.029(2) 0.055(3) 0.034(3) 0.033(3) -0.021(2) -0.029(3)
P(11) 0.0063(9) 0.0078(9) 0.0080(10) 0.0056(7) 0 0
P(12) 0.0063(9) 0.0078(9) 0.0080(10) 0.0056(7) 0 0
Ca(11) 0.0114(6) 0.0114(6) 0.0080(10) 0.0057(3) 0 0
Ca(12) 0.0114(6) 0.0114(6) 0.0080(10) 0.0057(3) 0 0
Ca(13) 0.0114(6) 0.0114(6) 0.0080(10) 0.0057(3) 0 0
Ca(21) 0.052(3) 0.010(2) 0.017(2) 0.012(2) 0 0
Ca(22) 0.0250(10) 0.0150(10) 0.0120(10) 0.0080(10) 0.0010(10) 0.0020(10)
I(11) 0.0033(8) 0.0033(8) 0.057(2) 0.0016(4) 0 0
I(12) 0.0033(8) 0.0033(8) 0.057(2) 0.0016(4) 0 0
O(41) 0.0033(8) 0.0033(8) 0.057(2) 0.0016(4) 0 0
O(42) 0.0033(8) 0.0033(8) 0.057(2) 0.0016(4) 0 0

loop_
_atom_site_label
_atom_site_fract_x
_atom_site_fract_y
_atom_site_fract_z
_atom_site_U_iso_or_equiv
_atom_site_occupancy
O(11) 0.4730(10) 0.5900(10) 0.25 0.028(3) 1
O(12) 0.4599(9) 0.5848(8) 0.5930(5) 0.028(3) 1
O(21) 0.4810(10) 0.3280(10) 0.25 0.010(2) 1
O(22) 0.4886(8) 0.3353(8) 0.5830(4) 0.010(2) 1
O(31) 0.2680(10) 0.3600(10) 0.1901(5) 0.034(2) 1
O(32) 0.2831(9) 0.3750(10) 0.5186(4) 0.034(2) 1
O(33) 0.2450(10) 0.3180(10) 0.8634(5) 0.034(2) 1
P(11) 0.3731(5) 0.4048(5) 0.25 0.0063(7) 1
P(12) 0.3690(3) 0.3999(3) 0.5826(2) 0.0063(7) 1
Ca(11) 0.333333 0.666667 0.1665(2) 0.0103(5) 1
Ca(12) 0.333333 0.666667 0.5008(3) 0.0103(5) 1
Ca(13) 0.333333 0.666667 0.8297(2) 0.0103(5) 1
Ca(21) 0.2435(5) 0.0041(4) 0.25 0.028(2) 1
Ca(22) 0.2765(3) 0.0144(3) 0.58590(10) 0.0180(10) 1
I(11) 0 0 0 0.0211(9) 0.70(10)
I(12) 0 0 0.1716(6) 0.0211(9) 0.174(3)
O(41) 0 0 0.237(3) 0.0211(9) 0.35(2)
O(42) 0 0 0.384(6) 0.0211(9) 0.14(2)

loop_
_atom_type_symbol
_atom_type_scat_dispersion_real
_atom_type_scat_dispersion_imag
_atom_type_scat_source
Ca 0.226 0.306 International_Tables_Vol_C
P 0.102 0.094 International_Tables_Vol_C
O 0.011 0.006 International_Tables_Vol_C
I -0.474 1.812 International_Tables_Vol_C

loop_
_geom_angle_atom_site_label_1
_geom_angle_atom_site_label_2
_geom_angle_atom_site_label_3
_geom_angle_site_symmetry_1
_geom_angle_site_symmetry_3
_geom_angle
O(11) P(11) O(21) . . 111.7(7)
O(11) P(11) O(31) . . 105.5(5)
O(11) P(11) O(31) . 10_555 105.5(5)
O(21) P(11) O(31) . . 112.1(5)
O(21) P(11) O(31) . 10_555 112.1(5)
O(31) P(11) O(31) . 10_555 109.6(6)
O(31) P(11) O(31) 10_555 . 109.6(6)
O(12) P(12) O(22) . . 110.5(4)
O(12) P(12) O(32) . . 104.6(6)
O(12) P(12) O(33) . 10_556 109.3(6)
O(22) P(12) O(32) . . 113.1(6)
O(22) P(12) O(33) . 10_556 109.3(6)
O(32) P(12) O(33) . 10_556 109.9(5)
O(11) Ca(11) O(11) . 8_565 77.7(4)
O(11) Ca(11) O(11) . 3_665 77.7(4)
O(11) Ca(11) O(22) . 2_554 125.4(3)
O(11) Ca(11) O(22) . 4_664 90.7(3)
O(11) Ca(11) O(22) . 6_564 151.6(3)
O(11) Ca(11) O(31) . . 55.2(3)
O(11) Ca(11) O(31) . 3_665 67.5(4)
O(11) Ca(11) O(31) . 5_565 125.4(4)
O(11) Ca(11) O(11) 8_565 . 77.7(4)
O(11) Ca(11) O(11) 8_565 3_665 77.7(3)
O(11) Ca(11) O(22) 8_565 2_554 90.7(3)
O(11) Ca(11) O(22) 8_565 4_664 151.6(4)
O(11) Ca(11) O(22) 8_565 6_564 125.4(4)
O(11) Ca(11) O(31) 8_565 . 67.5(4)
O(11) Ca(11) O(31) 8_565 3_665 125.4(3)
O(11) Ca(11) O(31) 8_565 5_565 55.2(5)
O(11) Ca(11) O(11) 3_665 . 77.7(4)
O(11) Ca(11) O(11) 3_665 8_565 77.7(3)
O(11) Ca(11) O(22) 3_665 2_554 151.6(4)
O(11) Ca(11) O(22) 3_665 4_664 125.4(3)
O(11) Ca(11) O(22) 3_665 6_564 90.7(4)
O(11) Ca(11) O(31) 3_665 . 125.4(4)
O(11) Ca(11) O(31) 3_665 3_665 55.2(4)
O(11) Ca(11) O(31) 3_665 5_565 67.5(4)
O(22) Ca(11) O(22) 2_554 4_664 75.0(3)
O(22) Ca(11) O(22) 2_554 6_564 75.0(3)
O(22) Ca(11) O(31) 2_554 . 70.9(3)
O(22) Ca(11) O(31) 2_554 3_665 143.7(3)
O(22) Ca(11) O(31) 2_554 5_565 84.5(3)
O(22) Ca(11) O(22) 4_664 2_554 75.0(3)
O(22) Ca(11) O(22) 4_664 6_564 75.0(3)
O(22) Ca(11) O(31) 4_664 . 84.5(3)
O(22) Ca(11) O(31) 4_664 3_665 70.9(3)
O(22) Ca(11) O(31) 4_664 5_565 143.7(3)
O(22) Ca(11) O(22) 6_564 2_554 75.0(3)
O(22) Ca(11) O(22) 6_564 4_664 75.0(3)
O(22) Ca(11) O(31) 6_564 . 143.7(3)
O(22) Ca(11) O(31) 6_564 3_665 84.5(3)
O(22) Ca(11) O(31) 6_564 5_565 70.9(3)
O(31) Ca(11) O(31) . 3_665 116.8(4)
O(31) Ca(11) O(31) . 5_565 116.8(3)
O(31) Ca(11) O(31) 3_665 . 116.8(4)
O(31) Ca(11) O(31) 3_665 5_565 116.8(4)
O(31) Ca(11) O(31) 5_565 . 116.8(3)
O(31) Ca(11) O(31) 5_565 3_665 116.8(4)
O(12) Ca(12) O(12) . 3_665 71.3(3)
O(12) Ca(12) O(12) . 5_565 71.3(3)
O(12) Ca(12) O(22) . 7_666 95.2(3)
O(12) Ca(12) O(22) . 9_566 154.3(2)
O(12) Ca(12) O(22) . 11_556 126.1(3)
O(12) Ca(12) O(32) . . 55.6(3)
O(12) Ca(12) O(32) . 3_665 73.0(3)
O(12) Ca(12) O(32) . 5_565 122.8(3)
O(12) Ca(12) O(12) 3_665 . 71.3(3)
O(12) Ca(12) O(12) 3_665 5_565 71.3(3)
O(12) Ca(12) O(22) 3_665 7_666 126.1(2)
O(12) Ca(12) O(22) 3_665 9_566 95.2(3)
O(12) Ca(12) O(22) 3_665 11_556 154.3(3)
O(12) Ca(12) O(32) 3_665 . 122.8(4)
O(12) Ca(12) O(32) 3_665 3_665 55.6(3)
O(12) Ca(12) O(32) 3_665 5_565 73.0(3)
O(12) Ca(12) O(12) 5_565 . 71.3(3)
O(12) Ca(12) O(12) 5_565 3_665 71.3(3)
O(12) Ca(12) O(22) 5_565 7_666 154.3(3)
O(12) Ca(12) O(22) 5_565 9_566 126.1(3)
O(12) Ca(12) O(22) 5_565 11_556 95.2(3)
O(12) Ca(12) O(32) 5_565 . 73.0(3)
O(12) Ca(12) O(32) 5_565 3_665 122.8(3)
O(12) Ca(12) O(32) 5_565 5_565 55.6(3)
O(22) Ca(12) O(22) 7_666 9_566 74.9(3)
O(22) Ca(12) O(22) 7_666 11_556 74.9(3)
O(22) Ca(12) O(32) 7_666 . 81.3(3)
O(22) Ca(12) O(32) 7_666 3_665 70.5(3)
O(22) Ca(12) O(32) 7_666 5_565 142.0(4)
O(22) Ca(12) O(22) 9_566 7_666 74.9(3)
O(22) Ca(12) O(22) 9_566 11_556 74.9(3)
O(22) Ca(12) O(32) 9_566 . 142.0(4)
O(22) Ca(12) O(32) 9_566 3_665 81.3(3)
O(22) Ca(12) O(32) 9_566 5_565 70.5(3)
O(22) Ca(12) O(22) 11_556 7_666 74.9(3)
O(22) Ca(12) O(22) 11_556 9_566 74.9(3)
O(22) Ca(12) O(32) 11_556 . 70.5(3)
O(22) Ca(12) O(32) 11_556 3_665 142.0(3)
O(22) Ca(12) O(32) 11_556 5_565 81.3(3)
O(32) Ca(12) O(32) . 3_665 118.0(4)
O(32) Ca(12) O(32) . 5_565 118.0(3)
O(32) Ca(12) O(32) 3_665 . 118.0(4)
O(32) Ca(12) O(32) 3_665 5_565 118.0(4)
O(32) Ca(12) O(32) 5_565 . 118.0(3)
O(32) Ca(12) O(32) 5_565 3_665 118.0(4)
O(12) Ca(13) O(12) 8_566 10_556 79.1(4)
O(12) Ca(13) O(12) 8_566 12_666 79.1(3)
O(12) Ca(13) O(21) 8_566 7_666 154.1(3)
O(12) Ca(13) O(21) 8_566 2_555 88.8(3)
O(12) Ca(13) O(21) 8_566 9_566 121.2(4)
O(12) Ca(13) O(12) 10_556 8_566 79.1(4)
O(12) Ca(13) O(12) 10_556 12_666 79.1(4)
O(12) Ca(13) O(21) 10_556 7_666 88.8(3)
O(12) Ca(13) O(21) 10_556 2_555 121.2(4)
O(12) Ca(13) O(21) 10_556 9_566 154.1(3)
O(12) Ca(13) O(12) 12_666 8_566 79.1(3)
O(12) Ca(13) O(12) 12_666 10_556 79.1(4)
O(12) Ca(13) O(21) 12_666 7_666 121.2(3)
O(12) Ca(13) O(21) 12_666 2_555 154.1(5)
O(12) Ca(13) O(21) 12_666 9_566 88.8(4)
O(21) Ca(13) O(21) 7_666 2_555 78.0(4)
O(21) Ca(13) O(21) 7_666 9_566 78.0(4)
O(21) Ca(13) O(21) 2_555 7_666 78.0(4)
O(21) Ca(13) O(21) 2_555 9_566 78.0(4)
O(21) Ca(13) O(21) 9_566 7_666 78.0(4)
O(21) Ca(13) O(21) 9_566 2_555 78.0(4)
O(11) Ca(21) O(21) 3_655 . 99.6(4)
O(11) Ca(21) O(31) 3_655 8_555 71.6(4)
O(11) Ca(21) O(31) 3_655 5_555 71.6(4)
O(11) Ca(21) O(33) 3_655 9_556 87.4(4)
O(11) Ca(21) O(33) 3_655 6_554 87.4(4)
O(11) Ca(21) I(12) 3_655 . 137.5(2)
O(11) Ca(21) I(12) 3_655 8_555 137.5(2)
O(11) Ca(21) O(41) 3_655 . 153.6(4)
O(11) Ca(21) O(41) 3_655 8_555 153.6(4)
O(21) Ca(21) O(31) . 8_555 149.2(3)
O(21) Ca(21) O(31) . 5_555 149.2(3)
O(21) Ca(21) O(33) . 9_556 74.6(3)
O(21) Ca(21) O(33) . 6_554 74.6(3)
O(21) Ca(21) I(12) . . 103.0(3)
O(21) Ca(21) I(12) . 8_555 103.0(3)
O(21) Ca(21) O(41) . . 105.9(3)
O(21) Ca(21) O(41) . 8_555 105.9(3)
O(31) Ca(21) O(31) 8_555 5_555 57.7(3)
O(31) Ca(21) O(33) 8_555 9_556 132.4(4)
O(31) Ca(21) O(33) 8_555 6_554 75.5(4)
O(31) Ca(21) I(12) 8_555 . 102.8(3)
O(31) Ca(21) I(12) 8_555 8_555 70.5(3)
O(31) Ca(21) O(41) 8_555 . 89.3(8)
O(31) Ca(21) O(41) 8_555 8_555 82.9(8)
O(31) Ca(21) O(31) 5_555 8_555 57.7(3)
O(31) Ca(21) O(33) 5_555 9_556 75.5(4)
O(31) Ca(21) O(33) 5_555 6_554 132.4(4)
O(31) Ca(21) I(12) 5_555 . 70.5(3)
O(31) Ca(21) I(12) 5_555 8_555 102.8(3)
O(31) Ca(21) O(41) 5_555 . 82.9(8)
O(31) Ca(21) O(41) 5_555 8_555 89.3(8)
O(33) Ca(21) O(33) 9_556 6_554 147.4(3)
O(33) Ca(21) I(12) 9_556 . 65.1(3)
O(33) Ca(21) I(12) 9_556 8_555 133.1(4)
O(33) Ca(21) O(41) 9_556 . 93.0(10)
O(33) Ca(21) O(41) 9_556 8_555 106.0(10)
O(33) Ca(21) O(33) 6_554 9_556 147.4(3)
O(33) Ca(21) I(12) 6_554 . 133.1(4)
O(33) Ca(21) I(12) 6_554 8_555 65.1(3)
O(33) Ca(21) O(41) 6_554 . 106.0(10)
O(33) Ca(21) O(41) 6_554 8_555 93.0(10)
I(12) Ca(21) I(12) . 8_555 70.3(3)
I(12) Ca(21) O(41) . . 29.0(10)
I(12) Ca(21) O(41) . 8_555 42.0(10)
I(12) Ca(21) I(12) 8_555 . 70.3(3)
I(12) Ca(21) O(41) 8_555 . 42.0(10)
I(12) Ca(21) O(41) 8_555 8_555 29.0(10)
O(41) Ca(21) O(41) . 8_555 13(2)
O(41) Ca(21) O(41) 8_555 . 13(2)
O(12) Ca(22) O(22) 3_655 . 109.6(3)
O(12) Ca(22) O(31) 3_655 6_555 85.4(5)
O(12) Ca(22) O(32) 3_655 9_556 89.2(4)
O(12) Ca(22) O(32) 3_655 5_555 72.7(4)
O(12) Ca(22) O(33) 3_655 8_556 77.7(4)
O(12) Ca(22) O(42) 3_655 7_556 143.0(10)
O(22) Ca(22) O(31) . 6_555 73.2(3)
O(22) Ca(22) O(32) . 9_556 70.3(3)
O(22) Ca(22) O(32) . 5_555 149.3(3)
O(22) Ca(22) O(33) . 8_556 155.2(3)
O(22) Ca(22) O(42) . 7_556 103.1(2)
O(31) Ca(22) O(32) 6_555 9_556 138.7(3)
O(31) Ca(22) O(32) 6_555 5_555 136.6(4)
O(31) Ca(22) O(33) 6_555 8_556 84.2(4)
O(31) Ca(22) O(42) 6_555 7_556 89(2)
O(32) Ca(22) O(32) 9_556 5_555 79.2(3)
O(32) Ca(22) O(33) 9_556 8_556 134.3(4)
O(32) Ca(22) O(42) 9_556 7_556 118(2)
O(32) Ca(22) O(32) 5_555 9_556 79.2(3)
O(32) Ca(22) O(33) 5_555 8_556 55.1(3)
O(32) Ca(22) O(42) 5_555 7_556 88.0(10)
O(33) Ca(22) O(42) 8_556 7_556 66.0(10)

loop_
_geom_bond_atom_site_label_1
_geom_bond_atom_site_label_2
_geom_bond_site_symmetry_2
_geom_bond_distance
P(11) O(11) . 1.530(10)
P(11) O(21) . 1.54(2)
P(11) O(31) . 1.520(10)
P(11) O(31) 10_555 1.520(10)
P(12) O(12) . 1.547(7)
P(12) O(22) . 1.548(9)
P(12) O(32) . 1.520(10)
P(12) O(33) 10_556 1.530(10)
Ca(11) O(11) . 2.510(10)
Ca(11) O(11) 8_565 2.510(10)
Ca(11) O(11) 3_665 2.510(10)
Ca(11) O(22) 2_554 2.438(9)
Ca(11) O(22) 4_664 2.438(9)
Ca(11) O(22) 6_564 2.440(10)
Ca(11) O(31) . 2.720(10)
Ca(11) O(31) 3_665 2.718(9)
Ca(11) O(31) 5_565 2.72(2)
Ca(12) O(12) . 2.590(10)
Ca(12) O(12) 3_665 2.590(10)
Ca(12) O(12) 5_565 2.590(10)
Ca(12) O(22) 7_666 2.440(10)
Ca(12) O(22) 9_566 2.440(10)
Ca(12) O(22) 11_556 2.441(9)
Ca(12) O(32) . 2.610(10)
Ca(12) O(32) 3_665 2.609(8)
Ca(12) O(32) 5_565 2.610(10)
Ca(13) O(12) 8_566 2.370(10)
Ca(13) O(12) 10_556 2.370(10)
Ca(13) O(12) 12_666 2.370(10)
Ca(13) O(21) 7_666 2.410(10)
Ca(13) O(21) 2_555 2.407(8)
Ca(13) O(21) 9_566 2.410(10)
Ca(21) O(11) 3_655 2.39(2)
Ca(21) O(21) . 2.781(9)
Ca(21) O(31) 8_555 2.577(9)
Ca(21) O(31) 5_555 2.577(9)
Ca(21) O(33) 9_556 2.450(10)
Ca(21) O(33) 6_554 2.450(10)
Ca(21) I(12) . 2.825(8)
Ca(21) I(12) 8_555 2.825(8)
Ca(21) O(41) . 2.326(8)
Ca(21) O(41) 8_555 2.326(8)
Ca(22) O(12) 3_655 2.310(10)
Ca(22) O(22) . 2.705(6)
Ca(22) O(31) 6_555 2.300(10)
Ca(22) O(32) 9_556 2.334(9)
Ca(22) O(32) 5_555 2.853(8)
Ca(22) O(33) 8_556 2.495(9)
Ca(22) O(42) 7_556 2.65(3)
